data_7717248
loop_
_publ_author_name
'Palio, Lorenzo'
'Bru, Francis'
'Ruggiero, Tommaso'
'Bourda, Laurens'
'Van Hecke, Kristof'
'Cazin, Catherine'
'Nolan, Steven P.'

_publ_section_title
;
 The role of the stabilizing/leaving group in palladium catalysed
 cross-coupling reactions.
;
_journal_issue 44
_journal_name_full 'Dalton transactions (Cambridge, England : 2003)'
_journal_page_first 18013
_journal_page_last 18020
_journal_paper_doi 10.1039/d4dt02533d
_journal_volume 53
_journal_year 2024
_chemical_formula_moiety 'C20 H22 Cl2 Pd2'
_chemical_formula_sum 'C20 H22 Cl2 Pd2'
_chemical_formula_weight 546.08
_space_group_crystal_system monoclinic
_space_group_IT_number 12
_space_group_name_Hall '-C 2y'
_space_group_name_H-M_alt 'C 1 2/m 1'
_atom_sites_solution_hydrogens mixed
_atom_sites_solution_primary dual
_audit_creation_date 2022-08-01
_audit_creation_method
;
Olex2 1.5
(compiled 2022.04.07 svn.rca3783a0 for OlexSys, GUI svn.r6498)
;
_audit_update_record
;
2024-07-03 deposited with the CCDC.	2024-10-15 downloaded from the CCDC.
;
_cell_angle_alpha 90
_cell_angle_beta 90.607(10)
_cell_angle_gamma 90
_cell_formula_units_Z 2
_cell_length_a 8.0880(7)
_cell_length_b 7.4392(9)
_cell_length_c 15.9356(17)
_cell_measurement_reflns_used 3232
_cell_measurement_temperature 100(2)
_cell_measurement_theta_max 73.2340
_cell_measurement_theta_min 5.5070
_cell_volume 958.76(18)
_computing_cell_refinement 'CrysAlisPro 1.171.41.112a (Rigaku OD, 2021)'
_computing_data_collection 'CrysAlisPro 1.171.41.112a (Rigaku OD, 2021)'
_computing_data_reduction 'CrysAlisPro 1.171.41.112a (Rigaku OD, 2021)'
_computing_molecular_graphics 'Olex2 1.5 (Dolomanov et al., 2009)'
_computing_publication_material 'Olex2 1.5 (Dolomanov et al., 2009)'
_computing_structure_refinement 'SHELXL 2018/3 (Sheldrick, 2015)'
_computing_structure_solution 'SHELXT  (Sheldrick, 2015)'
_diffrn_ambient_environment N~2~
_diffrn_ambient_temperature 100(2)
_diffrn_detector 'CCD plate'
_diffrn_detector_area_resol_mean 10.4839
_diffrn_detector_type Atlas
_diffrn_measured_fraction_theta_full 0.997
_diffrn_measured_fraction_theta_max 0.985
_diffrn_measurement_details
;
List of Runs (angles in degrees, time in seconds):

  # Type    Start    End  Width  t~exp~   \w     \q     \k     \f   Frames
#--------------------------------------------------------------------------
  1  \w    -87.00  -6.00   1.00    1.00    --  -41.18 125.00-180.00   81
  2  \w   -113.00 -66.00   1.00    1.00    --  -41.18-141.00-106.00   47
  3  \w    -21.00  74.00   1.00    1.00    --   41.18 -77.00  60.00   95
  4  \w     30.00 134.00   1.00    2.50    --  106.01 -30.00 -30.00  104
  5  \w     33.00 112.00   1.00    2.50    --  106.01-125.00-180.00   79
  6  \w     33.00 112.00   1.00    2.50    --  106.01-125.00-120.00   79
  7  \w     23.00 107.00   1.00    2.50    --  106.01 -94.00 -60.00   84
  8  \w   -113.00 -13.00   1.00    1.00    --  -41.18 -57.00   0.00  100
  9  \w   -113.00 -13.00   1.00    1.00    --  -41.18 -57.00 120.00  100
 10  \w     53.00 178.00   1.00    2.50    --  106.01  15.00  60.00  125
 11  \w     53.00 178.00   1.00    2.50    --  106.01  15.00 -60.00  125
 12  \w     77.00 178.00   1.00    2.50    --  106.01  61.00-180.00  101
 13  \w     77.00 178.00   1.00    2.50    --  106.01  61.00 120.00  101
 14  \w   -113.00 -13.00   1.00    1.00    --  -41.18 -57.00-120.00  100
 15  \w   -113.00 -13.00   1.00    1.00    --  -41.18 -57.00 -60.00  100
 16  \w     33.00 132.00   1.00    2.50    --  106.01 -45.00 120.00   99
 17  \w     80.00 153.00   1.00    2.50    --  106.01  45.00  90.00   73
 18  \w     23.00 107.00   1.00    2.50    --  106.01 -94.00  30.00   84
;
_diffrn_measurement_device 'four-circle diffractometer'
_diffrn_measurement_device_type 'SuperNova, Dual, Cu at home/near, Atlas'
_diffrn_measurement_method '\w scans'
_diffrn_orient_matrix_type 'CrysAlisPro convention (1999,Acta A55,543-557)'
_diffrn_orient_matrix_UB_11 -0.0411484000
_diffrn_orient_matrix_UB_12 -0.1743892000
_diffrn_orient_matrix_UB_13 -0.0481504000
_diffrn_orient_matrix_UB_21 0.1857736000
_diffrn_orient_matrix_UB_22 -0.0419326000
_diffrn_orient_matrix_UB_23 -0.0053911000
_diffrn_orient_matrix_UB_31 -0.0097414000
_diffrn_orient_matrix_UB_32 -0.1038800000
_diffrn_orient_matrix_UB_33 0.0835457000
_diffrn_radiation_monochromator mirror
_diffrn_radiation_probe x-ray
_diffrn_radiation_type 'Cu K\a'
_diffrn_radiation_wavelength 1.54184
_diffrn_reflns_av_R_equivalents 0.0634
_diffrn_reflns_av_unetI/netI 0.0372
_diffrn_reflns_Laue_measured_fraction_full 0.997
_diffrn_reflns_Laue_measured_fraction_max 0.985
_diffrn_reflns_limit_h_max 10
_diffrn_reflns_limit_h_min -10
_diffrn_reflns_limit_k_max 8
_diffrn_reflns_limit_k_min -9
_diffrn_reflns_limit_l_max 19
_diffrn_reflns_limit_l_min -18
_diffrn_reflns_number 4826
_diffrn_reflns_point_group_measured_fraction_full 0.997
_diffrn_reflns_point_group_measured_fraction_max 0.985
_diffrn_reflns_theta_full 67.684
_diffrn_reflns_theta_max 73.851
_diffrn_reflns_theta_min 2.773
_diffrn_source 'micro-focus sealed X-ray tube'
_diffrn_source_type 'SuperNova (Cu) X-ray Source'
_exptl_absorpt_coefficient_mu 17.667
_exptl_absorpt_correction_T_max 0.674
_exptl_absorpt_correction_T_min 0.314
_exptl_absorpt_correction_type gaussian
_exptl_absorpt_process_details
;
CrysAlisPro 1.171.41.112a (Rigaku Oxford Diffraction, 2021)
Numerical absorption correction based on gaussian integration over
a multifaceted crystal model
Empirical absorption correction using spherical harmonics,
implemented in SCALE3 ABSPACK scaling algorithm.
;
_exptl_crystal_colour 'clear dark yellow'
_exptl_crystal_colour_lustre clear
_exptl_crystal_colour_modifier dark
_exptl_crystal_colour_primary yellow
_exptl_crystal_density_diffrn 1.892
_exptl_crystal_description irregular
_exptl_crystal_F_000 536
_exptl_crystal_size_max 0.12
_exptl_crystal_size_mid 0.09
_exptl_crystal_size_min 0.05
_refine_diff_density_max 3.056
_refine_diff_density_min -1.023
_refine_diff_density_rms 0.218
_refine_ls_extinction_method none
_refine_ls_goodness_of_fit_ref 1.040
_refine_ls_hydrogen_treatment mixed
_refine_ls_matrix_type full
_refine_ls_number_parameters 90
_refine_ls_number_reflns 1031
_refine_ls_number_restraints 35
_refine_ls_restrained_S_all 1.113
_refine_ls_R_factor_all 0.0561
_refine_ls_R_factor_gt 0.0523
_refine_ls_shift/su_max 0.000
_refine_ls_shift/su_mean 0.000
_refine_ls_structure_factor_coef Fsqd
_refine_ls_weighting_details 'w=1/[\s^2^(Fo^2^)+(0.0969P)^2^+5.0864P] where P=(Fo^2^+2Fc^2^)/3'
_refine_ls_weighting_scheme calc
_refine_ls_wR_factor_gt 0.1355
_refine_ls_wR_factor_ref 0.1393
_reflns_Friedel_coverage 0.000
_reflns_number_gt 942
_reflns_number_total 1031
_reflns_threshold_expression 'I > 2\s(I)'
_cod_data_source_file d4dt02533d2.cif
_cod_data_source_block fb181_dcmhex
_cod_depositor_comments 'Adding full bibliography for 7717248--7717252.cif.'
_cod_database_code 7717248
_shelx_shelxl_version_number 2018/3
_chemical_oxdiff_formula 'C20 H22 Cl2 Pd2'
_shelx_space_group_comment
;
The symmetry employed for this shelxl refinement is uniquely defined
by the following loop, which should always be used as a source of
symmetry information in preference to the above space-group names.
They are only intended as comments.
;
_shelx_estimated_absorpt_t_max 0.472
_shelx_estimated_absorpt_t_min 0.226
_olex2_refinement_description
;
1. Fixed Uiso
 At 1.2 times of:
  All C(H) groups, All C(H,H) groups
 At 1.5 times of:
  All C(H,H,H) groups
2. Restrained distances
 C3-C4
 1.49 with sigma of 0.005
 C2-C3 = C1-C2
 1.41 with sigma of 0.005
 C1-H1B = C1-H1A
 0.95 with sigma of 0.01
 C2-H2
 0.95 with sigma of 0.01
 C3-H3 = C3-H3_$1
 0.95 with sigma of 0.02
 C1-C3
 2.39 with sigma of 0.01
 C2-C4
 2.57 with sigma of 0.01
 C2-H1A
 1.988 with sigma of 0.01
 H1B-Pd1
 2.608 with sigma of 0.01
 Pd1-H1A
 2.756 with sigma of 0.01
 C2-H1B
 2.216 with sigma of 0.01
 H2-C3
 2.17 with sigma of 0.01
 H2-C1
 2.06 with sigma of 0.01
 Pd1-H2
 2.8 with sigma of 0.01
 C2-H3
 2 with sigma of 0.04
 H3-Pd1
 2.6 with sigma of 0.04
 H3-C4
 2.1 with sigma of 0.04
 C2_$1-H3_$1
 2 with sigma of 0.04
 H3_$1-Pd1
 2.6 with sigma of 0.04
 H3_$1-C4
 2.1 with sigma of 0.04
3. Uiso/Uaniso restraints and constraints
C1 \\sim C2 \\sim C3: within 2A with sigma of 0.01 and sigma for terminal atoms
of 0.02 within 2A
4. Others
 Fixed Sof: Cl1(0.5) C1(0.5) C2(0.5) H1A(0.5) H1B(0.5) H2(0.5) H3(0.5)
 H8A(0.5) H8B(0.5) H8C(0.5)
 Fixed Uiso: H2(1.2)
5.a Aromatic/amide H refined with riding coordinates:
 C5(H5), C6(H6)
5.b Idealised Me refined as rotating group:
 C8(H8A,H8B,H8C)
;
_olex2_date_sample_data_collection 2022-03-04
_olex2_exptl_crystal_mounting_method 'Mounted on a LythoLoop'
_olex2_submission_special_instructions 'No special instructions were received'
_oxdiff_exptl_absorpt_empirical_details
;
Empirical correction (ABSPACK) includes:
- Absorption correction using spherical harmonics
- Frame scaling
;
_oxdiff_exptl_absorpt_empirical_full_max 2.149
_oxdiff_exptl_absorpt_empirical_full_min 0.600

loop_
_space_group_symop_operation_xyz
'x, y, z'
'-x, y, -z'
'x+1/2, y+1/2, z'
'-x+1/2, y+1/2, -z'
'-x, -y, -z'
'x, -y, z'
'-x+1/2, -y+1/2, -z'
'x+1/2, -y+1/2, z'

loop_
_atom_site_label
_atom_site_type_symbol
_atom_site_fract_x
_atom_site_fract_y
_atom_site_fract_z
_atom_site_U_iso_or_equiv
_atom_site_adp_type
_atom_site_occupancy
_atom_site_site_symmetry_order
_atom_site_calc_flag
_atom_site_refinement_flags_posn
_atom_site_refinement_flags_adp
_atom_site_refinement_flags_occupancy
_atom_site_disorder_assembly
_atom_site_disorder_group
Pd1 Pd 0.33856(7) 0.500000 0.92733(4) 0.0373(3) Uani 1 2 d DS T P . .
Cl1 Cl 0.6313(3) 0.4429(4) 0.92366(16) 0.0364(7) Uani 0.5 1 d . . P . .
C1 C 0.0837(12) 0.5612(19) 0.9071(6) 0.044(3) Uani 0.5 1 d D U P . .
C2 C 0.1682(13) 0.6282(12) 0.8357(6) 0.059(3) Uani 0.5 1 d D U P . .
H1A H 0.030(2) 0.654(4) 0.9373(11) 0.071 Uiso 0.5 1 d D U P . .
H1B H 0.0188(15) 0.458(4) 0.920(2) 0.071 Uiso 0.5 1 d D U P . .
H2 H 0.171(3) 0.7594(14) 0.8309(10) 1.200 Uiso 0.5 1 d D U P . .
C3 C 0.2670(11) 0.500000 0.7975(5) 0.071(3) Uani 1 2 d DS TU P . .
H3 H 0.201(4) 0.389(3) 0.7928(19) 0.06(5) Uiso 0.5 1 d D . P . .
C4 C 0.3928(10) 0.500000 0.7317(5) 0.048(2) Uani 1 2 d DS T P . .
C5 C 0.4502(8) 0.3416(12) 0.6999(4) 0.0477(17) Uani 1 1 d . . . . .
H5 H 0.408803 0.231003 0.720890 0.057 Uiso 1 1 calc R U . . .
C6 C 0.5688(8) 0.3402(10) 0.6373(4) 0.0427(15) Uani 1 1 d . . . . .
H6 H 0.608415 0.229138 0.616037 0.051 Uiso 1 1 calc R U . . .
C7 C 0.6287(10) 0.500000 0.6060(5) 0.0363(18) Uani 1 2 d S T P . .
C8 C 0.7574(12) 0.500000 0.5362(6) 0.044(2) Uani 1 2 d S T P . .
H8A H 0.838014 0.404039 0.546631 0.065 Uiso 0.5 1 calc R U P A -1
H8B H 0.814290 0.616266 0.535341 0.065 Uiso 0.5 1 calc R U P A -1
H8C H 0.702176 0.479695 0.481985 0.065 Uiso 0.5 1 calc R U P A -1

loop_
_atom_site_aniso_label
_atom_site_aniso_U_11
_atom_site_aniso_U_22
_atom_site_aniso_U_33
_atom_site_aniso_U_23
_atom_site_aniso_U_13
_atom_site_aniso_U_12
Pd1 0.0329(4) 0.0559(5) 0.0230(4) 0.000 -0.0021(2) 0.000
Cl1 0.0367(13) 0.0517(17) 0.0209(12) -0.0036(9) -0.0017(10) 0.0068(10)
C1 0.021(4) 0.083(9) 0.028(5) 0.006(5) -0.004(4) 0.005(4)
C2 0.030(5) 0.119(9) 0.027(5) 0.006(6) -0.007(4) 0.005(5)
C3 0.040(5) 0.150(10) 0.025(4) 0.000 -0.012(4) 0.000
C4 0.038(4) 0.085(8) 0.022(4) 0.000 -0.005(4) 0.000
C5 0.041(3) 0.072(5) 0.030(3) 0.004(3) -0.008(3) -0.011(3)
C6 0.042(3) 0.053(4) 0.033(3) -0.001(3) -0.007(3) -0.004(3)
C7 0.032(4) 0.052(5) 0.025(4) 0.000 -0.005(3) 0.000
C8 0.040(5) 0.067(6) 0.024(4) 0.000 0.001(3) 0.000

loop_
_atom_type_symbol
_atom_type_description
_atom_type_scat_dispersion_real
_atom_type_scat_dispersion_imag
_atom_type_scat_source
C C 0.0181 0.0091 'International Tables Vol C Tables 4.2.6.8 and 6.1.1.4'
H H 0.0000 0.0000 'International Tables Vol C Tables 4.2.6.8 and 6.1.1.4'
Cl Cl 0.3639 0.7018 'International Tables Vol C Tables 4.2.6.8 and 6.1.1.4'
Pd Pd 0.1215 3.9337 'International Tables Vol C Tables 4.2.6.8 and 6.1.1.4'

loop_
_exptl_crystal_face_index_h
_exptl_crystal_face_index_k
_exptl_crystal_face_index_l
_exptl_crystal_face_perp_dist
0 2 -9 0.0213
-3 -1 8 0.0423
3 -3 5 0.0244
-1 5 1 0.0235
1 -5 -1 0.0235
-4 -1 -5 0.0565

loop_
_geom_angle_atom_site_label_1
_geom_angle_atom_site_label_2
_geom_angle_atom_site_label_3
_geom_angle
_geom_angle_site_symmetry_1
_geom_angle_site_symmetry_3
_geom_angle_publ_flag
Cl1 Pd1 Cl1 20.32(14) 6_565 . ?
Cl1 Pd1 Cl1 20.20(14) 5_667 2_657 ?
Cl1 Pd1 Cl1 84.50(10) 6_565 5_667 ?
Cl1 Pd1 Cl1 84.50(10) . 2_657 ?
Cl1 Pd1 Cl1 88.05(9) 6_565 2_657 ?
Cl1 Pd1 Cl1 88.05(9) . 5_667 ?
C1 Pd1 Cl1 169.7(2) . . ?
C1 Pd1 Cl1 101.4(3) 6_565 2_657 ?
C1 Pd1 Cl1 155.3(4) . 6_565 ?
C1 Pd1 Cl1 101.4(3) . 5_667 ?
C1 Pd1 Cl1 155.3(4) 6_565 . ?
C1 Pd1 Cl1 105.8(2) . 2_657 ?
C1 Pd1 Cl1 169.7(2) 6_565 6_565 ?
C1 Pd1 Cl1 105.8(2) 6_565 5_667 ?
C1 Pd1 C1 24.7(7) 6_565 . ?
C1 Pd1 C2 53.0(5) 6_565 . ?
C1 Pd1 C2 38.19(18) . . ?
C1 Pd1 C2 53.0(5) . 6_565 ?
C1 Pd1 C2 38.19(18) 6_565 6_565 ?
C1 Pd1 C3 66.6(3) . . ?
C1 Pd1 C3 66.6(3) 6_565 . ?
C2 Pd1 Cl1 141.1(2) 6_565 5_667 ?
C2 Pd1 Cl1 120.9(3) 6_565 . ?
C2 Pd1 Cl1 120.9(3) . 6_565 ?
C2 Pd1 Cl1 131.8(2) 6_565 6_565 ?
C2 Pd1 Cl1 131.8(2) . . ?
C2 Pd1 Cl1 128.8(2) . 5_667 ?
C2 Pd1 Cl1 128.8(2) 6_565 2_657 ?
C2 Pd1 Cl1 141.06(19) . 2_657 ?
C2 Pd1 C2 51.0(6) 6_565 . ?
C3 Pd1 Cl1 165.96(16) . 2_657 ?
C3 Pd1 Cl1 103.4(2) . . ?
C3 Pd1 Cl1 103.4(2) . 6_565 ?
C3 Pd1 Cl1 165.96(16) . 5_667 ?
C3 Pd1 C2 37.16(16) . . ?
C3 Pd1 C2 37.16(16) . 6_565 ?
Pd1 Cl1 Pd1 91.95(9) . 5_667 ?
Pd1 C1 H1A 121.8(15) . . ?
Pd1 C1 H1B 109.2(12) . . ?
Pd1 C1 H1B 140(4) . 6_565 ?
C2 C1 Pd1 65.6(5) 6_565 . ?
C2 C1 Pd1 74.0(6) . . ?
C2 C1 C2 67.1(6) . 6_565 ?
C2 C1 H1A 112.1(13) . . ?
C2 C1 H1A 172.4(16) 6_565 . ?
C2 C1 H1B 136(2) . . ?
C2 C1 H1B 144(3) . 6_565 ?
C2 C1 H1B 75(2) 6_565 . ?
C2 C1 H1B 110(3) 6_565 6_565 ?
H1A C1 H1B 65(4) . 6_565 ?
H1A C1 H1B 103(3) . . ?
Pd1 C2 H2 117.7(14) . . ?
Pd1 C2 H3 107.7(19) . 6_565 ?
C1 C2 Pd1 67.9(6) . . ?
C1 C2 H2 115.1(9) . . ?
C1 C2 H3 148(3) . 6_565 ?
H2 C2 H3 95(2) . 6_565 ?
C3 C2 Pd1 68.7(5) . . ?
C3 C2 C1 113.2(7) . . ?
C3 C2 H2 129.3(10) . . ?
Pd1 C3 H3 102(2) . 6_565 ?
Pd1 C3 H3 102(2) . . ?
C2 C3 Pd1 74.2(6) 6_565 . ?
C2 C3 Pd1 74.2(6) . . ?
C2 C3 C2 86.7(9) 6_565 . ?
C2 C3 H3 107(2) 6_565 6_565 ?
C2 C3 H3 107(2) . . ?
C2 C3 C4 136.0(5) . . ?
C2 C3 C4 136.0(5) 6_565 . ?
H3 C3 H3 114(5) . 6_565 ?
C4 C3 Pd1 120.5(6) . . ?
C4 C3 H3 109.0(17) . . ?
C4 C3 H3 109.0(17) . 6_565 ?
C5 C4 C3 120.4(4) . . ?
C5 C4 C3 120.4(4) 6_565 . ?
C5 C4 C5 119.3(8) 6_565 . ?
C4 C5 H5 119.6 . . ?
C4 C5 C6 120.8(7) . . ?
C6 C5 H5 119.6 . . ?
C5 C6 H6 120.0 . . ?
C7 C6 C5 120.1(7) . . ?
C7 C6 H6 120.0 . . ?
C6 C7 C6 119.1(8) . 6_565 ?
C6 C7 C8 120.5(4) . . ?
C6 C7 C8 120.5(4) 6_565 . ?
C7 C8 H8A 109.5 . . ?
C7 C8 H8B 109.5 . . ?
C7 C8 H8C 109.5 . . ?
H8A C8 H8B 109.5 . . ?
H8A C8 H8C 109.5 . . ?
H8B C8 H8C 109.5 . . ?

loop_
_geom_bond_atom_site_label_1
_geom_bond_atom_site_label_2
_geom_bond_distance
_geom_bond_site_symmetry_2
_geom_bond_publ_flag
Pd1 Cl1 2.407(3) 6_565 ?
Pd1 Cl1 2.407(3) . ?
Pd1 Cl1 2.422(3) 2_657 ?
Pd1 Cl1 2.422(3) 5_667 ?
Pd1 C1 2.133(10) 6_565 ?
Pd1 C1 2.133(10) . ?
Pd1 C2 2.213(11) 6_565 ?
Pd1 C2 2.213(11) . ?
Pd1 C3 2.142(9) . ?
C1 C2 1.423(5) . ?
C1 H1A 0.952(10) . ?
C1 H1B 0.953(10) . ?
C1 H1B 0.58(3) 6_565 ?
C2 H2 0.979(8) . ?
C2 C3 1.389(5) . ?
C2 H3 0.75(3) 6_565 ?
C3 H3 0.985(13) . ?
C3 H3 0.985(13) 6_565 ?
C3 C4 1.469(5) . ?
C4 C5 1.366(9) 6_565 ?
C4 C5 1.366(9) . ?
C5 H5 0.9500 . ?
C5 C6 1.392(10) . ?
C6 H6 0.9500 . ?
C6 C7 1.379(8) . ?
C7 C8 1.531(13) . ?
C8 H8A 0.9800 . ?
C8 H8B 0.9800 . ?
C8 H8C 0.9800 . ?

loop_
_geom_torsion_atom_site_label_1
_geom_torsion_atom_site_label_2
_geom_torsion_atom_site_label_3
_geom_torsion_atom_site_label_4
_geom_torsion
_geom_torsion_site_symmetry_1
_geom_torsion_site_symmetry_2
_geom_torsion_site_symmetry_3
_geom_torsion_site_symmetry_4
_geom_torsion_publ_flag
Pd1 C1 C2 C3 53.0(9) . . . . ?
Pd1 C2 C3 C2 74.5(6) . . . 6_565 ?
Pd1 C2 C3 C4 -117.8(12) . . . . ?
Pd1 C3 C4 C5 -90.9(7) . . . 6_565 ?
Pd1 C3 C4 C5 90.9(7) . . . . ?
C1 C2 C3 Pd1 -52.6(9) . . . . ?
C1 C2 C3 C2 21.9(14) . . . 6_565 ?
C1 C2 C3 C4 -170.3(11) . . . . ?
C2 C1 C2 Pd1 -69.8(4) 6_565 . . . ?
C2 C1 C2 C3 -16.8(11) 6_565 . . . ?
C2 C3 C4 C5 7.9(18) . . . 6_565 ?
C2 C3 C4 C5 170.2(11) 6_565 . . 6_565 ?
C2 C3 C4 C5 -7.9(18) 6_565 . . . ?
C2 C3 C4 C5 -170.2(11) . . . . ?
C3 C4 C5 C6 179.6(7) . . . . ?
C4 C5 C6 C7 -0.5(10) . . . . ?
C5 C4 C5 C6 1.5(13) 6_565 . . . ?
C5 C6 C7 C6 -0.4(12) . . . 6_565 ?
C5 C6 C7 C8 -179.2(7) . . . . ?

loop_
_exptl_oxdiff_crystal_face_indexfrac_h
_exptl_oxdiff_crystal_face_indexfrac_k
_exptl_oxdiff_crystal_face_indexfrac_l
_exptl_oxdiff_crystal_face_x
_exptl_oxdiff_crystal_face_y
_exptl_oxdiff_crystal_face_z
0.2372 2.4177 -8.9352 -0.0012 -0.0091 -1.0000
-2.9513 -0.8523 8.3994 -0.1344 -0.5578 0.8190
3.3517 -3.0459 4.5737 0.1730 0.7257 0.6659
-0.7826 4.7607 0.9135 -0.8420 -0.3499 -0.4106
0.7826 -4.7607 -0.9135 0.8420 0.3499 0.4106
-4.2993 -1.0530 -5.3875 0.6200 -0.7255 -0.2988
